data_1541847
loop_
_publ_author_name
'Ibers, J.A.'

_publ_section_title
;
 The Nature of the Hydrogen Bond in the Bifluoride Ion
;
_journal_name_full 'Journal de Physique (Paris)'
_journal_page_first 474
_journal_page_last 477
_journal_volume 25
_journal_year 1964
_chemical_formula_sum 'D F2 Na'
_chemical_name_systematic 'Na D F2'
_space_group_IT_number 166
_symmetry_space_group_name_Hall '-R 3 2"'
_symmetry_space_group_name_H-M 'R -3 m :H'
_cell_angle_alpha 90
_cell_angle_beta 90
_cell_angle_gamma 120
_cell_formula_units_Z 3
_cell_length_a 3.474
_cell_length_b 3.474
_cell_length_c 13.75
_cell_volume 143.712
_citation_journal_id_ASTM JOPQAG
_cod_data_source_file Ibers_JOPQAG_1964_674.cif
_cod_data_source_block D1F2Na1
_cod_original_formula_sum 'D1 F2 Na1'
_cod_database_code 1541847

loop_
_symmetry_equiv_pos_as_xyz
x,y,z
-y,x-y,z
-x+y,-x,z
y,x,-z
-x,-x+y,-z
x-y,-y,-z
-x,-y,-z
y,-x+y,-z
x-y,x,-z
-y,-x,z
x,x-y,z
-x+y,y,z
x+2/3,y+1/3,z+1/3
-y+2/3,x-y+1/3,z+1/3
-x+y+2/3,-x+1/3,z+1/3
y+2/3,x+1/3,-z+1/3
-x+2/3,-x+y+1/3,-z+1/3
x-y+2/3,-y+1/3,-z+1/3
-x+2/3,-y+1/3,-z+1/3
y+2/3,-x+y+1/3,-z+1/3
x-y+2/3,x+1/3,-z+1/3
-y+2/3,-x+1/3,z+1/3
x+2/3,x-y+1/3,z+1/3
-x+y+2/3,y+1/3,z+1/3
x+1/3,y+2/3,z+2/3
-y+1/3,x-y+2/3,z+2/3
-x+y+1/3,-x+2/3,z+2/3
y+1/3,x+2/3,-z+2/3
-x+1/3,-x+y+2/3,-z+2/3
x-y+1/3,-y+2/3,-z+2/3
-x+1/3,-y+2/3,-z+2/3
y+1/3,-x+y+2/3,-z+2/3
x-y+1/3,x+2/3,-z+2/3
-y+1/3,-x+2/3,z+2/3
x+1/3,x-y+2/3,z+2/3
-x+y+1/3,y+2/3,z+2/3

loop_
_atom_site_label
_atom_site_type_symbol
_atom_site_fract_x
_atom_site_fract_y
_atom_site_fract_z
_atom_site_occupancy
_atom_site_U_iso_or_equiv
D1 D+1 0 0 0.5 1 0.0
F1 F-1 0 0 0.4176 1 0.0
Na1 Na+1 0 0 0 1 0.0
